data_7235567
loop_
_publ_author_name
'Xiang, Haoyue'
'Chen, Jianyang'
'Miao, Zehong'
'Yang, Chunhao'

_publ_section_title
;
 Cascade synthesis of novel functionalized pyridine-fused coumarins in
 aqueous medium
;
_journal_issue 31
_journal_name_full 'RSC Advances'
_journal_page_first 16132
_journal_paper_doi 10.1039/C4RA01848F
_journal_volume 4
_journal_year 2014
_chemical_formula_sum 'C15 H12 N2 O4'
_chemical_formula_weight 284.27
_space_group_IT_number 14
_space_group_name_Hall '-P 2ybc'
_space_group_name_H-M_alt 'P 1 21/c 1'
_symmetry_space_group_name_H-M 'P 1 21/c 1'
_atom_sites_solution_hydrogens geom
_atom_sites_solution_primary direct
_atom_sites_solution_secondary difmap
_audit_creation_method SHELXL-97
_cell_angle_alpha 90.00
_cell_angle_beta 95.265(5)
_cell_angle_gamma 90.00
_cell_formula_units_Z 4
_cell_length_a 7.9465(5)
_cell_length_b 18.6642(12)
_cell_length_c 8.8245(6)
_cell_measurement_temperature 296(2)
_cell_volume 1303.28(15)
_computing_structure_refinement 'SHELXL-97 (Sheldrick, 2008)'
_computing_structure_solution 'SHELXS-97 (Sheldrick, 2008)'
_diffrn_ambient_temperature 296(2)
_diffrn_measured_fraction_theta_full 0.997
_diffrn_measured_fraction_theta_max 0.997
_diffrn_radiation_monochromator graphite
_diffrn_radiation_source 'fine-focus sealed tube'
_diffrn_radiation_type MoK\a
_diffrn_radiation_wavelength 0.71073
_diffrn_reflns_av_R_equivalents 0.0233
_diffrn_reflns_av_sigmaI/netI 0.0215
_diffrn_reflns_limit_h_max 9
_diffrn_reflns_limit_h_min -9
_diffrn_reflns_limit_k_max 22
_diffrn_reflns_limit_k_min -22
_diffrn_reflns_limit_l_max 10
_diffrn_reflns_limit_l_min -10
_diffrn_reflns_number 8943
_diffrn_reflns_theta_full 24.99
_diffrn_reflns_theta_max 24.99
_diffrn_reflns_theta_min 2.18
_exptl_absorpt_coefficient_mu 0.107
_exptl_absorpt_correction_T_max 0.9968
_exptl_absorpt_correction_T_min 0.9790
_exptl_crystal_density_diffrn 1.449
_exptl_crystal_density_method 'not measured'
_exptl_crystal_F_000 584
_exptl_crystal_size_max 0.20
_exptl_crystal_size_mid 0.05
_exptl_crystal_size_min 0.03
_refine_diff_density_max 0.456
_refine_diff_density_min -0.346
_refine_diff_density_rms 0.050
_refine_ls_extinction_method none
_refine_ls_goodness_of_fit_ref 1.790
_refine_ls_hydrogen_treatment mixed
_refine_ls_matrix_type full
_refine_ls_number_parameters 191
_refine_ls_number_reflns 2301
_refine_ls_number_restraints 0
_refine_ls_restrained_S_all 1.790
_refine_ls_R_factor_all 0.0822
_refine_ls_R_factor_gt 0.0597
_refine_ls_shift/su_max 0.000
_refine_ls_shift/su_mean 0.000
_refine_ls_structure_factor_coef Fsqd
_refine_ls_weighting_details 'calc w=1/[\s^2^(Fo^2^)+(0.0582P)^2^+0.0000P] where P=(Fo^2^+2Fc^2^)/3'
_refine_ls_weighting_scheme calc
_refine_ls_wR_factor_gt 0.1619
_refine_ls_wR_factor_ref 0.1739
_reflns_number_gt 1666
_reflns_number_total 2301
_reflns_threshold_expression >2sigma(I)
_cod_data_source_file c4ra01848f2.cif
_cod_data_source_block 2013288_0m
_cod_original_sg_symbol_H-M P21/c
_cod_database_code 7235567

loop_
_symmetry_equiv_pos_as_xyz
'x, y, z'
'-x, y+1/2, -z+1/2'
'-x, -y, -z'
'x, -y-1/2, z-1/2'

loop_
_atom_site_label
_atom_site_type_symbol
_atom_site_fract_x
_atom_site_fract_y
_atom_site_fract_z
_atom_site_U_iso_or_equiv
_atom_site_adp_type
_atom_site_occupancy
_atom_site_symmetry_multiplicity
_atom_site_calc_flag
_atom_site_refinement_flags
N1 N 0.2719(2) 0.42695(10) 0.0996(2) 0.0458(5) Uani 1 1 d .
O3 O 0.0360(2) 0.65175(10) 0.2233(2) 0.0662(6) Uani 1 1 d .
O1 O 0.3843(2) 0.50657(8) -0.31851(17) 0.0500(5) Uani 1 1 d .
O2 O 0.2904(2) 0.61386(10) -0.2674(2) 0.0686(6) Uani 1 1 d .
C7 C 0.3062(3) 0.45444(11) -0.0342(2) 0.0376(5) Uani 1 1 d .
O4 O 0.0089(3) 0.56165(11) 0.3832(2) 0.0770(7) Uani 1 1 d .
C3 C 0.5487(3) 0.32726(13) -0.3468(3) 0.0556(7) Uani 1 1 d .
H1 H 0.6016 0.2999 -0.4166 0.067 Uiso 1 1 calc R
C2 C 0.5030(3) 0.39680(14) -0.3821(3) 0.0505(7) Uani 1 1 d .
H10 H 0.5247 0.4166 -0.4750 0.061 Uiso 1 1 calc R
C1 C 0.4242(3) 0.43684(12) -0.2773(2) 0.0412(6) Uani 1 1 d .
C6 C 0.3899(3) 0.40871(12) -0.1377(2) 0.0401(6) Uani 1 1 d .
C8 C 0.1936(3) 0.46884(13) 0.1955(2) 0.0455(6) Uani 1 1 d .
C9 C 0.1452(3) 0.54054(12) 0.1584(2) 0.0428(6) Uani 1 1 d .
C13 C 0.0578(3) 0.58407(15) 0.2671(3) 0.0526(7) Uani 1 1 d .
C14 C -0.0400(4) 0.69699(17) 0.3333(4) 0.0904(11) Uani 1 1 d .
H8A H -0.1546 0.6812 0.3438 0.108 Uiso 1 1 calc R
H8B H 0.0242 0.6932 0.4319 0.108 Uiso 1 1 calc R
C15 C -0.0413(5) 0.76701(19) 0.2847(6) 0.154(2) Uani 1 1 d .
H9A H 0.0724 0.7824 0.2742 0.231 Uiso 1 1 calc R
H9B H -0.0901 0.7968 0.3577 0.231 Uiso 1 1 calc R
H9C H -0.1070 0.7707 0.1882 0.231 Uiso 1 1 calc R
C12 C 0.3108(3) 0.55310(13) -0.2230(3) 0.0477(6) Uani 1 1 d .
C11 C 0.2660(3) 0.52454(12) -0.0792(2) 0.0390(6) Uani 1 1 d .
C10 C 0.1847(3) 0.56705(12) 0.0212(3) 0.0431(6) Uani 1 1 d .
H5 H 0.1569 0.6141 -0.0052 0.052 Uiso 1 1 calc R
N2 N 0.1663(3) 0.43854(12) 0.3276(2) 0.0674(7) Uani 1 1 d .
H7 H 0.1981 0.3952 0.3464 0.081 Uiso 1 1 calc R
H6 H 0.1167 0.4624 0.3942 0.081 Uiso 1 1 calc R
C5 C 0.4387(3) 0.33813(13) -0.1050(3) 0.0532(7) Uani 1 1 d .
H9 H 0.4180 0.3183 -0.0119 0.064 Uiso 1 1 calc R
C4 C 0.5166(3) 0.29752(14) -0.2078(3) 0.0595(7) Uani 1 1 d .
H8 H 0.5477 0.2505 -0.1846 0.071 Uiso 1 1 calc R

loop_
_atom_site_aniso_label
_atom_site_aniso_U_11
_atom_site_aniso_U_22
_atom_site_aniso_U_33
_atom_site_aniso_U_23
_atom_site_aniso_U_13
_atom_site_aniso_U_12
N1 0.0492(12) 0.0550(12) 0.0345(10) 0.0033(9) 0.0107(9) 0.0025(9)
O3 0.0704(13) 0.0610(12) 0.0716(13) -0.0218(10) 0.0303(11) -0.0005(9)
O1 0.0617(11) 0.0503(10) 0.0411(9) 0.0034(8) 0.0212(8) 0.0009(8)
O2 0.0912(15) 0.0536(11) 0.0656(12) 0.0144(9) 0.0322(11) 0.0108(10)
C7 0.0341(12) 0.0460(13) 0.0330(12) -0.0007(10) 0.0042(10) -0.0046(10)
O4 0.0877(15) 0.0970(15) 0.0517(11) -0.0064(10) 0.0360(11) 0.0077(12)
C3 0.0561(16) 0.0615(17) 0.0505(15) -0.0159(13) 0.0122(13) 0.0031(13)
C2 0.0506(15) 0.0651(17) 0.0374(13) -0.0051(12) 0.0120(11) -0.0044(13)
C1 0.0384(13) 0.0483(14) 0.0376(13) -0.0004(10) 0.0066(10) -0.0027(10)
C6 0.0383(12) 0.0478(13) 0.0346(12) -0.0032(10) 0.0052(10) -0.0044(10)
C8 0.0425(13) 0.0618(16) 0.0332(13) -0.0011(11) 0.0084(11) -0.0026(11)
C9 0.0361(13) 0.0561(15) 0.0366(13) -0.0070(11) 0.0057(10) -0.0028(11)
C13 0.0431(14) 0.0687(18) 0.0468(15) -0.0149(13) 0.0073(12) -0.0058(13)
C14 0.093(2) 0.076(2) 0.111(3) -0.0401(19) 0.055(2) -0.0092(18)
C15 0.195(5) 0.068(2) 0.221(5) -0.042(3) 0.140(4) -0.022(3)
C12 0.0471(14) 0.0526(15) 0.0451(14) 0.0016(12) 0.0140(12) 0.0004(12)
C11 0.0361(12) 0.0453(13) 0.0364(12) -0.0027(10) 0.0068(10) -0.0036(10)
C10 0.0403(13) 0.0443(13) 0.0451(13) -0.0047(10) 0.0069(11) -0.0031(10)
N2 0.0886(17) 0.0778(16) 0.0393(12) 0.0090(11) 0.0253(12) 0.0139(13)
C5 0.0628(17) 0.0532(15) 0.0451(15) 0.0020(12) 0.0126(13) 0.0036(13)
C4 0.0723(19) 0.0520(15) 0.0560(16) -0.0043(13) 0.0147(14) 0.0080(13)

loop_
_atom_type_symbol
_atom_type_description
_atom_type_scat_dispersion_real
_atom_type_scat_dispersion_imag
_atom_type_scat_source
C C 0.0033 0.0016 'International Tables Vol C Tables 4.2.6.8 and 6.1.1.4'
H H 0.0000 0.0000 'International Tables Vol C Tables 4.2.6.8 and 6.1.1.4'
N N 0.0061 0.0033 'International Tables Vol C Tables 4.2.6.8 and 6.1.1.4'
O O 0.0106 0.0060 'International Tables Vol C Tables 4.2.6.8 and 6.1.1.4'

loop_
_geom_angle_atom_site_label_1
_geom_angle_atom_site_label_2
_geom_angle_atom_site_label_3
_geom_angle
C7 N1 C8 118.4(2)
C13 O3 C14 114.1(2)
C12 O1 C1 122.24(17)
N1 C7 C11 123.40(19)
N1 C7 C6 118.09(19)
C11 C7 C6 118.51(19)
C2 C3 C4 120.6(2)
C2 C3 H1 119.7
C4 C3 H1 119.7
C3 C2 C1 119.0(2)
C3 C2 H10 120.5
C1 C2 H10 120.5
O1 C1 C2 116.16(19)
O1 C1 C6 122.06(19)
C2 C1 C6 121.8(2)
C1 C6 C5 117.8(2)
C1 C6 C7 118.3(2)
C5 C6 C7 123.95(19)
N2 C8 N1 115.2(2)
N2 C8 C9 122.6(2)
N1 C8 C9 122.2(2)
C10 C9 C8 117.6(2)
C10 C9 C13 122.3(2)
C8 C9 C13 120.0(2)
O4 C13 O3 122.3(2)
O4 C13 C9 124.7(3)
O3 C13 C9 113.0(2)
C15 C14 O3 109.5(3)
C15 C14 H8A 109.8
O3 C14 H8A 109.8
C15 C14 H8B 109.8
O3 C14 H8B 109.8
H8A C14 H8B 108.2
C14 C15 H9A 109.5
C14 C15 H9B 109.5
H9A C15 H9B 109.5
C14 C15 H9C 109.5
H9A C15 H9C 109.5
H9B C15 H9C 109.5
O2 C12 O1 116.5(2)
O2 C12 C11 126.4(2)
O1 C12 C11 117.1(2)
C10 C11 C7 117.5(2)
C10 C11 C12 120.8(2)
C7 C11 C12 121.68(19)
C9 C10 C11 120.9(2)
C9 C10 H5 119.5
C11 C10 H5 119.5
C8 N2 H7 120.0
C8 N2 H6 120.0
H7 N2 H6 120.0
C4 C5 C6 121.2(2)
C4 C5 H9 119.4
C6 C5 H9 119.4
C5 C4 C3 119.5(2)
C5 C4 H8 120.2
C3 C4 H8 120.2

loop_
_geom_bond_atom_site_label_1
_geom_bond_atom_site_label_2
_geom_bond_distance
N1 C7 1.338(3)
N1 C8 1.346(3)
O3 C13 1.328(3)
O3 C14 1.458(3)
O1 C12 1.377(3)
O1 C1 1.380(3)
O2 C12 1.206(3)
C7 C11 1.396(3)
C7 C6 1.455(3)
O4 C13 1.203(3)
C3 C2 1.376(3)
C3 C4 1.392(3)
C3 H1 0.9300
C2 C1 1.382(3)
C2 H10 0.9300
C1 C6 1.390(3)
C6 C5 1.396(3)
C8 N2 1.332(3)
C8 C9 1.422(3)
C9 C10 1.371(3)
C9 C13 1.478(3)
C14 C15 1.375(5)
C14 H8A 0.9700
C14 H8B 0.9700
C15 H9A 0.9600
C15 H9B 0.9600
C15 H9C 0.9600
C12 C11 1.451(3)
C11 C10 1.391(3)
C10 H5 0.9300
N2 H7 0.8600
N2 H6 0.8600
C5 C4 1.372(3)
C5 H9 0.9300
C4 H8 0.9300

loop_
_geom_torsion_atom_site_label_1
_geom_torsion_atom_site_label_2
_geom_torsion_atom_site_label_3
_geom_torsion_atom_site_label_4
_geom_torsion
C8 N1 C7 C11 0.4(3)
C8 N1 C7 C6 -179.6(2)
C4 C3 C2 C1 -0.1(4)
C12 O1 C1 C2 -177.8(2)
C12 O1 C1 C6 1.2(3)
C3 C2 C1 O1 178.9(2)
C3 C2 C1 C6 -0.1(4)
O1 C1 C6 C5 -178.5(2)
C2 C1 C6 C5 0.4(4)
O1 C1 C6 C7 1.2(3)
C2 C1 C6 C7 -179.8(2)
N1 C7 C6 C1 179.4(2)
C11 C7 C6 C1 -0.7(3)
N1 C7 C6 C5 -0.9(4)
C11 C7 C6 C5 179.1(2)
C7 N1 C8 N2 -178.8(2)
C7 N1 C8 C9 0.6(4)
N2 C8 C9 C10 177.8(2)
N1 C8 C9 C10 -1.5(4)
N2 C8 C9 C13 -1.3(4)
N1 C8 C9 C13 179.4(2)
C14 O3 C13 O4 4.5(4)
C14 O3 C13 C9 -176.2(2)
C10 C9 C13 O4 173.9(3)
C8 C9 C13 O4 -7.0(4)
C10 C9 C13 O3 -5.4(3)
C8 C9 C13 O3 173.7(2)
C13 O3 C14 C15 173.9(3)
C1 O1 C12 O2 175.9(2)
C1 O1 C12 C11 -3.9(3)
N1 C7 C11 C10 -0.6(3)
C6 C7 C11 C10 179.5(2)
N1 C7 C11 C12 177.8(2)
C6 C7 C11 C12 -2.2(3)
O2 C12 C11 C10 2.9(4)
O1 C12 C11 C10 -177.3(2)
O2 C12 C11 C7 -175.3(2)
O1 C12 C11 C7 4.5(3)
C8 C9 C10 C11 1.4(3)
C13 C9 C10 C11 -179.5(2)
C7 C11 C10 C9 -0.4(3)
C12 C11 C10 C9 -178.7(2)
C1 C6 C5 C4 -0.6(4)
C7 C6 C5 C4 179.7(2)
C6 C5 C4 C3 0.4(4)
C2 C3 C4 C5 -0.1(4)
